data_2236576
loop_
_publ_author_name
'Song, Lianqing'
'Zhao, Meihong'
'Cui, Guoshi'
'Gao, Jianghua'
'Lin, Lin'

_publ_section_title
;
 Dichloridobis{1-[(2-methylbenzimidazol-1-yl-\k<i>N</i>^3^)methyl]benzotriazole}zinc
;
_journal_coeditor_code RK2368
_journal_issue 9
_journal_name_full 'Acta Crystallographica Section E'
_journal_page_first m1179
_journal_paper_doi 10.1107/S160053681203526X
_journal_volume 68
_journal_year 2012
_chemical_formula_iupac '[Zn Cl2 (C15 H13 N5)2]'
_chemical_formula_moiety 'C30 H26 Cl2 N10 Zn'
_chemical_formula_sum 'C30 H26 Cl2 N10 Zn'
_chemical_formula_weight 662.90
_chemical_name_systematic
;
Dichloridobis{1-[(2-methylbenzimidazol-1-yl-
\k<i>N</i>^3^)methyl]benzotriazole}zinc
;
_space_group_IT_number 15
_symmetry_cell_setting monoclinic
_symmetry_space_group_name_Hall '-C 2yc'
_symmetry_space_group_name_H-M 'C 1 2/c 1'
_atom_sites_solution_hydrogens geom
_atom_sites_solution_primary direct
_atom_sites_solution_secondary difmap
_audit_creation_method SHELXL97
_cell_angle_alpha 90.00
_cell_angle_beta 99.13(3)
_cell_angle_gamma 90.00
_cell_formula_units_Z 4
_cell_length_a 15.721(4)
_cell_length_b 12.617(4)
_cell_length_c 14.728(3)
_cell_measurement_reflns_used 3926
_cell_measurement_temperature 295(2)
_cell_measurement_theta_max 27.8565
_cell_measurement_theta_min 2.0780
_cell_volume 2884.3(13)
_computing_cell_refinement '<i>CrystalClear</i> (Rigaku/MSC, 2006)'
_computing_data_collection '<i>CrystalClear</i> (Rigaku/MSC, 2006)'
_computing_data_reduction '<i>CrystalClear</i> (Rigaku/MSC, 2006)'
_computing_molecular_graphics '<i>SHELXTL</i> (Sheldrick, 2008)'
_computing_publication_material '<i>SHELXTL</i> (Sheldrick, 2008)'
_computing_structure_refinement '<i>SHELXS97</i> (Sheldrick, 2008)'
_computing_structure_solution '<i>SHELXS97</i> (Sheldrick, 2008)'
_diffrn_ambient_temperature 295(2)
_diffrn_detector_area_resol_mean 28.5714
_diffrn_measured_fraction_theta_full 0.995
_diffrn_measured_fraction_theta_max 0.995
_diffrn_measurement_device_type 'Rigaku Saturn CCD'
_diffrn_measurement_method '\w scans'
_diffrn_radiation_monochromator graphite
_diffrn_radiation_source 'fine-focus sealed tube'
_diffrn_radiation_type MoK\a
_diffrn_radiation_wavelength 0.71073
_diffrn_reflns_av_R_equivalents 0.0414
_diffrn_reflns_av_sigmaI/netI 0.0322
_diffrn_reflns_limit_h_max 20
_diffrn_reflns_limit_h_min -20
_diffrn_reflns_limit_k_max 16
_diffrn_reflns_limit_k_min -16
_diffrn_reflns_limit_l_max 19
_diffrn_reflns_limit_l_min -19
_diffrn_reflns_number 17560
_diffrn_reflns_theta_full 27.87
_diffrn_reflns_theta_max 27.87
_diffrn_reflns_theta_min 2.39
_exptl_absorpt_coefficient_mu 1.078
_exptl_absorpt_correction_T_max 0.8133
_exptl_absorpt_correction_T_min 0.7974
_exptl_absorpt_correction_type multi-scan
_exptl_absorpt_process_details '(<i>CrystalClear</i>; Rigaku/MSC, 2006)'
_exptl_crystal_colour Colourless
_exptl_crystal_density_diffrn 1.527
_exptl_crystal_density_method 'not measured'
_exptl_crystal_description Needle
_exptl_crystal_F_000 1360
_exptl_crystal_size_max 0.22
_exptl_crystal_size_mid 0.20
_exptl_crystal_size_min 0.20
_refine_diff_density_max 0.246
_refine_diff_density_min -0.298
_refine_ls_extinction_method none
_refine_ls_goodness_of_fit_ref 1.072
_refine_ls_hydrogen_treatment constr
_refine_ls_matrix_type full
_refine_ls_number_parameters 196
_refine_ls_number_reflns 3423
_refine_ls_number_restraints 0
_refine_ls_restrained_S_all 1.072
_refine_ls_R_factor_all 0.0608
_refine_ls_R_factor_gt 0.0504
_refine_ls_shift/su_max 0.000
_refine_ls_shift/su_mean 0.000
_refine_ls_structure_factor_coef Fsqd
_refine_ls_weighting_details 'calc w=1/[\s^2^(Fo^2^)+(0.0749P)^2^+0.7625P] where P=(Fo^2^+2Fc^2^)/3'
_refine_ls_weighting_scheme calc
_refine_ls_wR_factor_gt 0.1293
_refine_ls_wR_factor_ref 0.1373
_reflns_number_gt 2977
_reflns_number_total 3423
_reflns_threshold_expression I>2\s(I)
_cod_data_source_file rk2368.cif
_cod_data_source_block I
_cod_original_sg_symbol_H-M 'C 2/c'
_cod_database_code 2236576
_cod_database_fobs_code 2236576

loop_
_symmetry_equiv_pos_as_xyz
'x, y, z'
'-x, y, -z+1/2'
'x+1/2, y+1/2, z'
'-x+1/2, y+1/2, -z+1/2'
'-x, -y, -z'
'x, -y, z-1/2'
'-x+1/2, -y+1/2, -z'
'x+1/2, -y+1/2, z-1/2'

loop_
_atom_site_type_symbol
_atom_site_label
_atom_site_fract_x
_atom_site_fract_y
_atom_site_fract_z
_atom_site_U_iso_or_equiv
_atom_site_adp_type
_atom_site_calc_flag
_atom_site_refinement_flags
_atom_site_occupancy
_atom_site_symmetry_multiplicity
Zn Zn1 0.0000 0.58999(3) 0.2500 0.04555(17) Uani d S 1 2
N N1 0.02430(13) 0.48160(16) 0.15242(14) 0.0412(5) Uani d . 1 1
N N2 0.08873(13) 0.35668(17) 0.08201(15) 0.0421(5) Uani d . 1 1
N N3 0.14451(15) 0.18031(19) 0.08324(15) 0.0489(5) Uani d . 1 1
N N4 0.14628(19) 0.1031(2) 0.01911(17) 0.0623(7) Uani d . 1 1
N N5 0.13466(19) 0.0122(2) 0.05545(18) 0.0653(7) Uani d . 1 1
C C1 -0.03854(16) 0.42678(18) 0.09166(16) 0.0379(5) Uani d . 1 1
C C2 -0.12745(17) 0.4407(2) 0.07150(18) 0.0472(6) Uani d . 1 1
H H2 -0.1550 0.4934 0.1000 0.057 Uiso calc R 1 1
C C3 -0.17295(18) 0.3735(3) 0.0079(2) 0.0525(7) Uani d . 1 1
H H3 -0.2325 0.3805 -0.0062 0.063 Uiso calc R 1 1
C C4 -0.13169(19) 0.2953(2) -0.0360(2) 0.0567(7) Uani d . 1 1
H H4 -0.1646 0.2515 -0.0787 0.068 Uiso calc R 1 1
C C5 -0.04384(19) 0.2807(2) -0.01797(18) 0.0493(6) Uani d . 1 1
H H5 -0.0163 0.2288 -0.0475 0.059 Uiso calc R 1 1
C C6 0.00111(16) 0.34824(19) 0.04711(16) 0.0387(5) Uani d . 1 1
C C7 0.09879(16) 0.4373(2) 0.14406(17) 0.0417(6) Uani d . 1 1
C C8 0.18438(18) 0.4695(3) 0.1936(2) 0.0620(8) Uani d . 1 1
H H8A 0.1787 0.5340 0.2268 0.093 Uiso calc R 1 1
H H8B 0.2230 0.4808 0.1502 0.093 Uiso calc R 1 1
H H8C 0.2068 0.4147 0.2360 0.093 Uiso calc R 1 1
C C9 0.15636(18) 0.2894(2) 0.0572(2) 0.0509(7) Uani d . 1 1
H H9A 0.1560 0.2934 -0.0086 0.061 Uiso calc R 1 1
H H9B 0.2119 0.3146 0.0878 0.061 Uiso calc R 1 1
C C10 0.13101(16) 0.1366(2) 0.16454(17) 0.0454(6) Uani d . 1 1
C C11 0.1241(2) 0.1776(3) 0.25161(19) 0.0562(7) Uani d . 1 1
H H11 0.1292 0.2497 0.2644 0.067 Uiso calc R 1 1
C C12 0.1096(2) 0.1053(3) 0.3164(2) 0.0637(9) Uani d . 1 1
H H12 0.1046 0.1293 0.3750 0.076 Uiso calc R 1 1
C C13 0.10205(19) -0.0044(3) 0.2980(2) 0.0668(9) Uani d . 1 1
H H13 0.0923 -0.0508 0.3444 0.080 Uiso calc R 1 1
C C14 0.1089(2) -0.0433(3) 0.2129(2) 0.0633(8) Uani d . 1 1
H H14 0.1034 -0.1154 0.2002 0.076 Uiso calc R 1 1
C C15 0.12426(18) 0.0289(2) 0.14573(19) 0.0512(7) Uani d . 1 1
Cl Cl1 -0.11365(6) 0.69095(6) 0.19298(5) 0.0643(3) Uani d . 1 1

loop_
_atom_site_aniso_label
_atom_site_aniso_U_11
_atom_site_aniso_U_22
_atom_site_aniso_U_33
_atom_site_aniso_U_12
_atom_site_aniso_U_13
_atom_site_aniso_U_23
Zn1 0.0627(3) 0.0303(2) 0.0417(3) 0.000 0.0021(2) 0.000
N1 0.0454(11) 0.0342(10) 0.0424(11) -0.0021(9) 0.0020(9) -0.0038(9)
N2 0.0410(11) 0.0413(11) 0.0447(12) 0.0035(9) 0.0089(9) -0.0003(9)
N3 0.0578(14) 0.0496(13) 0.0404(12) 0.0149(11) 0.0118(10) -0.0014(10)
N4 0.0825(19) 0.0610(16) 0.0442(13) 0.0202(14) 0.0125(13) -0.0077(11)
N5 0.0884(19) 0.0519(15) 0.0553(15) 0.0168(14) 0.0102(13) -0.0051(12)
C1 0.0421(13) 0.0353(11) 0.0356(12) -0.0016(10) 0.0043(10) 0.0002(9)
C2 0.0445(14) 0.0487(14) 0.0481(15) 0.0018(11) 0.0065(11) -0.0033(12)
C3 0.0403(14) 0.0606(17) 0.0552(16) -0.0069(13) 0.0038(12) -0.0026(14)
C4 0.0582(18) 0.0581(17) 0.0518(16) -0.0180(14) 0.0024(13) -0.0129(13)
C5 0.0578(17) 0.0447(14) 0.0461(14) -0.0049(12) 0.0108(12) -0.0100(11)
C6 0.0444(13) 0.0355(12) 0.0367(12) -0.0022(10) 0.0078(10) 0.0021(9)
C7 0.0410(13) 0.0404(13) 0.0427(13) -0.0014(10) 0.0039(10) 0.0008(11)
C8 0.0474(16) 0.070(2) 0.0648(19) -0.0058(14) -0.0036(14) -0.0091(16)
C9 0.0498(15) 0.0562(16) 0.0497(15) 0.0084(13) 0.0172(12) 0.0017(13)
C10 0.0432(13) 0.0531(15) 0.0397(13) 0.0127(12) 0.0062(11) 0.0013(11)
C11 0.0612(18) 0.0644(18) 0.0431(15) 0.0068(14) 0.0089(13) -0.0028(13)
C12 0.0542(17) 0.098(3) 0.0389(15) 0.0078(17) 0.0077(13) 0.0052(16)
C13 0.0517(17) 0.084(2) 0.063(2) 0.0022(16) 0.0031(14) 0.0250(18)
C14 0.0589(18) 0.0569(18) 0.071(2) 0.0042(15) 0.0001(15) 0.0115(16)
C15 0.0485(15) 0.0522(16) 0.0514(15) 0.0120(12) 0.0033(12) 0.0016(13)
Cl1 0.0925(6) 0.0456(4) 0.0524(4) 0.0254(4) 0.0040(4) 0.0033(3)

loop_
_atom_type_symbol
_atom_type_description
_atom_type_scat_dispersion_real
_atom_type_scat_dispersion_imag
_atom_type_scat_source
C C 0.0033 0.0016 'International Tables Vol C Tables 4.2.6.8 and 6.1.1.4'
H H 0.0000 0.0000 'International Tables Vol C Tables 4.2.6.8 and 6.1.1.4'
Cl Cl 0.1484 0.1585 'International Tables Vol C Tables 4.2.6.8 and 6.1.1.4'
N N 0.0061 0.0033 'International Tables Vol C Tables 4.2.6.8 and 6.1.1.4'
Zn Zn 0.2839 1.4301 'International Tables Vol C Tables 4.2.6.8 and 6.1.1.4'

loop_
_geom_angle_atom_site_label_1
_geom_angle_atom_site_label_2
_geom_angle_atom_site_label_3
_geom_angle_site_symmetry_1
_geom_angle_site_symmetry_3
_geom_angle
N1 Zn1 N1 2 . 96.95(12)
N1 Zn1 Cl1 2 2 109.86(6)
N1 Zn1 Cl1 . 2 114.34(6)
N1 Zn1 Cl1 2 . 114.34(6)
N1 Zn1 Cl1 . . 109.86(6)
Cl1 Zn1 Cl1 2 . 110.89(5)
C7 N1 C1 . . 106.0(2)
C7 N1 Zn1 . . 127.62(17)
C1 N1 Zn1 . . 125.50(16)
C7 N2 C6 . . 107.9(2)
C7 N2 C9 . . 126.5(2)
C6 N2 C9 . . 125.6(2)
N4 N3 C10 . . 110.1(2)
N4 N3 C9 . . 118.6(2)
C10 N3 C9 . . 131.3(2)
N5 N4 N3 . . 109.2(2)
N4 N5 C15 . . 108.1(2)
C6 C1 C2 . . 119.9(2)
C6 C1 N1 . . 109.2(2)
C2 C1 N1 . . 130.8(2)
C3 C2 C1 . . 117.6(3)
C3 C2 H2 . . 121.2
C1 C2 H2 . . 121.2
C2 C3 C4 . . 121.4(3)
C2 C3 H3 . . 119.3
C4 C3 H3 . . 119.3
C5 C4 C3 . . 122.1(3)
C5 C4 H4 . . 119.0
C3 C4 H4 . . 119.0
C4 C5 C6 . . 115.8(3)
C4 C5 H5 . . 122.1
C6 C5 H5 . . 122.1
C5 C6 C1 . . 123.1(2)
C5 C6 N2 . . 131.7(2)
C1 C6 N2 . . 105.2(2)
N1 C7 N2 . . 111.7(2)
N1 C7 C8 . . 125.9(2)
N2 C7 C8 . . 122.4(2)
C7 C8 H8A . . 109.5
C7 C8 H8B . . 109.5
H8A C8 H8B . . 109.5
C7 C8 H8C . . 109.5
H8A C8 H8C . . 109.5
H8B C8 H8C . . 109.5
N3 C9 N2 . . 111.0(2)
N3 C9 H9A . . 109.4
N2 C9 H9A . . 109.4
N3 C9 H9B . . 109.4
N2 C9 H9B . . 109.4
H9A C9 H9B . . 108.0
N3 C10 C15 . . 103.8(2)
N3 C10 C11 . . 134.3(3)
C15 C10 C11 . . 121.9(3)
C12 C11 C10 . . 116.0(3)
C12 C11 H11 . . 122.0
C10 C11 H11 . . 122.0
C11 C12 C13 . . 122.7(3)
C11 C12 H12 . . 118.7
C13 C12 H12 . . 118.7
C14 C13 C12 . . 120.7(3)
C14 C13 H13 . . 119.6
C12 C13 H13 . . 119.6
C13 C14 C15 . . 117.7(3)
C13 C14 H14 . . 121.2
C15 C14 H14 . . 121.2
N5 C15 C10 . . 108.9(2)
N5 C15 C14 . . 130.1(3)
C10 C15 C14 . . 121.0(3)

loop_
_geom_bond_atom_site_label_1
_geom_bond_atom_site_label_2
_geom_bond_site_symmetry_2
_geom_bond_distance
Zn1 N1 2 2.063(2)
Zn1 N1 . 2.063(2)
Zn1 Cl1 2 2.2458(9)
Zn1 Cl1 . 2.2458(9)
N1 C7 . 1.321(3)
N1 C1 . 1.405(3)
N2 C7 . 1.359(3)
N2 C6 . 1.396(3)
N2 C9 . 1.451(3)
N3 N4 . 1.360(3)
N3 C10 . 1.365(3)
N3 C9 . 1.449(3)
N4 N5 . 1.290(4)
N5 C15 . 1.381(4)
C1 C6 . 1.390(3)
C1 C2 . 1.393(4)
C2 C3 . 1.376(4)
C2 H2 . 0.9300
C3 C4 . 1.395(4)
C3 H3 . 0.9300
C4 C5 . 1.377(4)
C4 H4 . 0.9300
C5 C6 . 1.389(3)
C5 H5 . 0.9300
C7 C8 . 1.482(4)
C8 H8A . 0.9600
C8 H8B . 0.9600
C8 H8C . 0.9600
C9 H9A . 0.9700
C9 H9B . 0.9700
C10 C15 . 1.388(4)
C10 C11 . 1.403(4)
C11 C12 . 1.366(4)
C11 H11 . 0.9300
C12 C13 . 1.412(5)
C12 H12 . 0.9300
C13 C14 . 1.366(5)
C13 H13 . 0.9300
C14 C15 . 1.395(4)
C14 H14 . 0.9300

loop_
_geom_torsion_atom_site_label_1
_geom_torsion_atom_site_label_2
_geom_torsion_atom_site_label_3
_geom_torsion_atom_site_label_4
_geom_torsion_site_symmetry_1
_geom_torsion
N1 Zn1 N1 C7 2 -88.2(2)
Cl1 Zn1 N1 C7 2 27.3(2)
Cl1 Zn1 N1 C7 . 152.8(2)
N1 Zn1 N1 C1 2 79.87(19)
Cl1 Zn1 N1 C1 2 -164.61(17)
Cl1 Zn1 N1 C1 . -39.2(2)
C10 N3 N4 N5 . -0.1(3)
C9 N3 N4 N5 . 180.0(3)
N3 N4 N5 C15 . 0.4(4)
C7 N1 C1 C6 . 0.1(3)
Zn1 N1 C1 C6 . -170.04(15)
C7 N1 C1 C2 . -179.1(3)
Zn1 N1 C1 C2 . 10.7(4)
C6 C1 C2 C3 . 0.9(4)
N1 C1 C2 C3 . -179.9(3)
C1 C2 C3 C4 . -0.9(4)
C2 C3 C4 C5 . 0.2(5)
C3 C4 C5 C6 . 0.5(4)
C4 C5 C6 C1 . -0.5(4)
C4 C5 C6 N2 . -179.9(3)
C2 C1 C6 C5 . -0.2(4)
N1 C1 C6 C5 . -179.5(2)
C2 C1 C6 N2 . 179.4(2)
N1 C1 C6 N2 . 0.0(3)
C7 N2 C6 C5 . 179.3(3)
C9 N2 C6 C5 . -1.8(4)
C7 N2 C6 C1 . -0.1(3)
C9 N2 C6 C1 . 178.7(2)
C1 N1 C7 N2 . -0.2(3)
Zn1 N1 C7 N2 . 169.67(16)
C1 N1 C7 C8 . 178.9(3)
Zn1 N1 C7 C8 . -11.2(4)
C6 N2 C7 N1 . 0.2(3)
C9 N2 C7 N1 . -178.6(2)
C6 N2 C7 C8 . -179.0(3)
C9 N2 C7 C8 . 2.2(4)
N4 N3 C9 N2 . 129.2(3)
C10 N3 C9 N2 . -50.8(4)
C7 N2 C9 N3 . 115.7(3)
C6 N2 C9 N3 . -62.9(3)
N4 N3 C10 C15 . -0.3(3)
C9 N3 C10 C15 . 179.7(3)
N4 N3 C10 C11 . 179.5(3)
C9 N3 C10 C11 . -0.6(5)
N3 C10 C11 C12 . 179.7(3)
C15 C10 C11 C12 . -0.6(4)
C10 C11 C12 C13 . 0.1(4)
C11 C12 C13 C14 . -0.2(5)
C12 C13 C14 C15 . 0.6(4)
N4 N5 C15 C10 . -0.6(3)
N4 N5 C15 C14 . 179.0(3)
N3 C10 C15 N5 . 0.6(3)
C11 C10 C15 N5 . -179.3(3)
N3 C10 C15 C14 . -179.1(3)
C11 C10 C15 C14 . 1.1(4)
C13 C14 C15 N5 . 179.4(3)
C13 C14 C15 C10 . -1.0(4)
